data_4129355
loop_
_publ_author_name
'Pappas, Iraklis'
'Chirik, Paul J.'

_publ_section_title
;
 Ammonia synthesis by hydrogenolysis of titanium-nitrogen bonds using
 proton coupled electron transfer.
;
_journal_issue 10
_journal_name_full 'Journal of the American Chemical Society'
_journal_page_first 3498
_journal_page_last 3501
_journal_paper_doi 10.1021/jacs.5b01047
_journal_volume 137
_journal_year 2015
_chemical_formula_sum 'C24 H44 Cl N Si2 Zr'
_chemical_formula_weight 529.45
_space_group_crystal_system monoclinic
_space_group_IT_number 14
_space_group_name_Hall '-P 2ybc'
_space_group_name_H-M_alt 'P 1 21/c 1'
_atom_sites_solution_hydrogens mixed
_audit_creation_method SHELXL-2014
_cell_angle_alpha 90
_cell_angle_beta 93.886(5)
_cell_angle_gamma 90
_cell_formula_units_Z 4
_cell_length_a 8.594(5)
_cell_length_b 14.684(5)
_cell_length_c 20.920(5)
_cell_measurement_reflns_used 9918
_cell_measurement_temperature 100(2)
_cell_measurement_theta_max 44.21
_cell_measurement_theta_min 4.64
_cell_volume 2633.9(19)
_computing_cell_refinement 'Bruker SAINT'
_computing_data_collection 'Bruker APEX2'
_computing_data_reduction 'Bruker SAINT'
_computing_molecular_graphics 'ORTEP 3 (Farraguia, 1997)'
_computing_structure_refinement 'SHELXL-97 (Sheldrick, 2008)'
_computing_structure_solution 'SIR 92 (Giacavazzo, 1993)'
_diffrn_ambient_temperature 100(2)
_diffrn_measured_fraction_theta_full 0.995
_diffrn_measured_fraction_theta_max 0.995
_diffrn_measurement_device_type 'BRUKER APEX2 CCD'
_diffrn_measurement_method 'Phi and Omega Scans'
_diffrn_radiation_source 'fine-focus sealed tube'
_diffrn_radiation_type MoK\a
_diffrn_radiation_wavelength 0.71073
_diffrn_reflns_av_R_equivalents 0.0258
_diffrn_reflns_av_unetI/netI 0.0168
_diffrn_reflns_Laue_measured_fraction_full 0.995
_diffrn_reflns_Laue_measured_fraction_max 0.995
_diffrn_reflns_limit_h_max 16
_diffrn_reflns_limit_h_min -16
_diffrn_reflns_limit_k_max 28
_diffrn_reflns_limit_k_min -26
_diffrn_reflns_limit_l_max 41
_diffrn_reflns_limit_l_min -41
_diffrn_reflns_number 128654
_diffrn_reflns_point_group_measured_fraction_full 0.995
_diffrn_reflns_point_group_measured_fraction_max 0.995
_diffrn_reflns_theta_full 25.000
_diffrn_reflns_theta_max 44.274
_diffrn_reflns_theta_min 2.751
_exptl_absorpt_coefficient_mu 0.625
_exptl_absorpt_correction_T_max 0.7847
_exptl_absorpt_correction_T_min 0.6832
_exptl_absorpt_correction_type multi-scan
_exptl_absorpt_process_details 'SADABS V2008/1 (Bruker AXS)'
_exptl_crystal_colour Colorless
_exptl_crystal_density_diffrn 1.333
_exptl_crystal_description Shard
_exptl_crystal_F_000 1208
_exptl_crystal_size_max 0.392
_exptl_crystal_size_mid 0.148
_exptl_crystal_size_min 0.111
_refine_diff_density_max 3.638
_refine_diff_density_min -2.800
_refine_diff_density_rms 0.115
_refine_ls_extinction_method none
_refine_ls_goodness_of_fit_ref 1.069
_refine_ls_hydrogen_treatment mixed
_refine_ls_matrix_type full
_refine_ls_number_parameters 291
_refine_ls_number_reflns 20817
_refine_ls_number_restraints 29
_refine_ls_restrained_S_all 1.110
_refine_ls_R_factor_all 0.0439
_refine_ls_R_factor_gt 0.0375
_refine_ls_shift/su_max 0.002
_refine_ls_shift/su_mean 0.000
_refine_ls_structure_factor_coef Fsqd
_refine_ls_weighting_details 'w=1/[\s^2^(Fo^2^)+(0.0420P)^2^+1.9939P] where P=(Fo^2^+2Fc^2^)/3'
_refine_ls_weighting_scheme calc
_refine_ls_wR_factor_gt 0.0933
_refine_ls_wR_factor_ref 0.0994
_reflns_Friedel_coverage 0.000
_reflns_number_gt 18444
_reflns_number_total 20817
_reflns_threshold_expression 'I > 2\s(I)'
_cod_data_source_file ja5b01047_si_001.cif
_cod_data_source_block ip64
_cod_original_sg_symbol_H-M 'P 21/c'
_cod_database_code 4129355
_shelx_space_group_comment
;
The symmetry employed for this shelxl refinement is uniquely defined
by the following loop, which should always be used as a source of
symmetry information in preference to the above space-group names.
They are only intended as comments.
;
_shelx_estimated_absorpt_t_min 0.764
_shelx_estimated_absorpt_t_max 0.924
_shelxl_version_number 2014-3

loop_
_space_group_symop_operation_xyz
'x, y, z'
'-x, y+1/2, -z+1/2'
'-x, -y, -z'
'x, -y-1/2, z-1/2'

loop_
_atom_site_label
_atom_site_type_symbol
_atom_site_fract_x
_atom_site_fract_y
_atom_site_fract_z
_atom_site_U_iso_or_equiv
_atom_site_adp_type
_atom_site_occupancy
_atom_site_site_symmetry_order
_atom_site_calc_flag
_atom_site_refinement_flags_posn
_atom_site_refinement_flags_adp
_atom_site_refinement_flags_occupancy
_atom_site_disorder_assembly
_atom_site_disorder_group
Zr1 Zr 0.27427(2) 0.26013(2) 0.12787(2) 0.00997(2) Uani 1 1 d D . . . .
Si1 Si 0.01426(3) 0.03367(2) 0.13319(2) 0.01584(5) Uani 1 1 d . . . . .
Si2 Si 0.33885(3) 0.52867(2) 0.12605(2) 0.01324(4) Uani 1 1 d . . . . .
C1 C 0.11082(9) 0.12513(6) 0.08659(4) 0.01120(10) Uani 1 1 d . . . . .
C2 C 0.26178(9) 0.11290(6) 0.06183(4) 0.01201(11) Uani 1 1 d . . . . .
C3 C 0.28649(10) 0.18216(6) 0.01708(4) 0.01326(11) Uani 1 1 d . . . . .
C4 C 0.15297(10) 0.24004(6) 0.01327(4) 0.01233(11) Uani 1 1 d . . . . .
C5 C 0.04334(9) 0.20362(6) 0.05418(4) 0.01168(11) Uani 1 1 d . . . . .
C6 C 0.37108(12) 0.03407(8) 0.07463(5) 0.02014(16) Uani 1 1 d . . . . .
H6A H 0.3528 0.0072 0.1163 0.030 Uiso 1 1 calc R U . . .
H6B H 0.4791 0.0555 0.0749 0.030 Uiso 1 1 calc R U . . .
H6C H 0.3526 -0.0119 0.0410 0.030 Uiso 1 1 calc R U . . .
C7 C 0.42053(13) 0.18613(9) -0.02517(5) 0.02291(18) Uani 1 1 d . . . . .
H7A H 0.4325 0.2485 -0.0407 0.034 Uiso 1 1 calc R U . . .
H7B H 0.4003 0.1451 -0.0617 0.034 Uiso 1 1 calc R U . . .
H7C H 0.5164 0.1673 -0.0007 0.034 Uiso 1 1 calc R U . . .
C8 C 0.12450(14) 0.31639(7) -0.03359(5) 0.01935(16) Uani 1 1 d . . . . .
H8A H 0.2246 0.3415 -0.0449 0.029 Uiso 1 1 calc R U . . .
H8B H 0.0635 0.3642 -0.0142 0.029 Uiso 1 1 calc R U . . .
H8C H 0.0668 0.2934 -0.0723 0.029 Uiso 1 1 calc R U . . .
C9 C -0.12469(11) 0.23198(8) 0.05079(5) 0.01879(15) Uani 1 1 d . . . . .
H9A H -0.1637 0.2292 0.0937 0.028 Uiso 1 1 calc R U . . .
H9B H -0.1859 0.1909 0.0220 0.028 Uiso 1 1 calc R U . . .
H9C H -0.1342 0.2944 0.0344 0.028 Uiso 1 1 calc R U . . .
C10 C 0.09218(17) 0.02500(8) 0.21821(5) 0.0246(2) Uani 1 1 d . . . . .
H10A H 0.2032 0.0092 0.2197 0.037 Uiso 1 1 calc R U . . .
H10B H 0.0352 -0.0223 0.2400 0.037 Uiso 1 1 calc R U . . .
H10C H 0.0792 0.0836 0.2397 0.037 Uiso 1 1 calc R U . . .
C11 C -0.20207(16) 0.04787(13) 0.13215(8) 0.0351(3) Uani 1 1 d . . . . .
H11A H -0.2455 0.0523 0.0877 0.053 Uiso 1 1 calc R U . . .
H11B H -0.2265 0.1035 0.1554 0.053 Uiso 1 1 calc R U . . .
H11C H -0.2476 -0.0048 0.1528 0.053 Uiso 1 1 calc R U . . .
C12 C 0.0430(2) -0.07828(9) 0.09240(7) 0.0327(3) Uani 1 1 d . . . . .
H12A H 0.0098 -0.0729 0.0468 0.049 Uiso 1 1 calc R U . . .
H12B H -0.0192 -0.1252 0.1120 0.049 Uiso 1 1 calc R U . . .
H12C H 0.1535 -0.0952 0.0970 0.049 Uiso 1 1 calc R U . . .
C13 C 0.25804(9) 0.42461(5) 0.16461(4) 0.01141(10) Uani 1 1 d . . . . .
C14 C 0.09964(9) 0.39398(6) 0.15520(4) 0.01178(11) Uani 1 1 d . . . . .
C15 C 0.07305(11) 0.32525(6) 0.20136(4) 0.01424(12) Uani 1 1 d . . . . .
C16 C 0.21346(12) 0.31461(6) 0.24069(4) 0.01533(13) Uani 1 1 d . . . . .
C17 C 0.32733(11) 0.37419(6) 0.21811(4) 0.01404(12) Uani 1 1 d . . . . .
C18 C -0.02610(11) 0.43945(7) 0.11303(5) 0.01657(13) Uani 1 1 d . . . . .
H18A H -0.1192 0.4008 0.1099 0.025 Uiso 1 1 calc R U . . .
H18B H 0.0109 0.4488 0.0702 0.025 Uiso 1 1 calc R U . . .
H18C H -0.0519 0.4984 0.1315 0.025 Uiso 1 1 calc R U . . .
C19 C -0.08070(14) 0.28382(8) 0.21582(6) 0.02184(18) Uani 1 1 d . . . . .
H19A H -0.1629 0.3070 0.1854 0.033 Uiso 1 1 calc R U . . .
H19B H -0.1048 0.3000 0.2595 0.033 Uiso 1 1 calc R U . . .
H19C H -0.0746 0.2174 0.2120 0.033 Uiso 1 1 calc R U . . .
C20 C 0.23076(17) 0.25799(8) 0.30045(5) 0.02314(19) Uani 1 1 d . . . . .
H20A H 0.3304 0.2254 0.3019 0.035 Uiso 1 1 calc R U . . .
H20B H 0.1450 0.2140 0.3005 0.035 Uiso 1 1 calc R U . . .
H20C H 0.2282 0.2976 0.3380 0.035 Uiso 1 1 calc R U . . .
C21 C 0.48916(14) 0.38550(8) 0.24921(5) 0.02217(18) Uani 1 1 d . . . . .
H21A H 0.5638 0.3911 0.2160 0.033 Uiso 1 1 calc R U . . .
H21B H 0.5159 0.3323 0.2760 0.033 Uiso 1 1 calc R U . . .
H21C H 0.4932 0.4404 0.2759 0.033 Uiso 1 1 calc R U . . .
C22 C 0.24438(18) 0.62918(8) 0.16320(7) 0.0275(2) Uani 1 1 d . . . . .
H22A H 0.1307 0.6224 0.1584 0.041 Uiso 1 1 calc R U . . .
H22B H 0.2748 0.6851 0.1418 0.041 Uiso 1 1 calc R U . . .
H22C H 0.2783 0.6325 0.2088 0.041 Uiso 1 1 calc R U . . .
C23 C 0.55381(14) 0.54491(10) 0.14104(6) 0.0256(2) Uani 1 1 d . . . . .
H23A H 0.5798 0.5508 0.1872 0.038 Uiso 1 1 calc R U . . .
H23B H 0.5858 0.6002 0.1192 0.038 Uiso 1 1 calc R U . . .
H23C H 0.6086 0.4923 0.1246 0.038 Uiso 1 1 calc R U . . .
C24 C 0.29552(14) 0.53252(8) 0.03727(5) 0.02172(17) Uani 1 1 d . . . . .
H24A H 0.1823 0.5326 0.0276 0.033 Uiso 1 1 calc R U . . .
H24B H 0.3410 0.4790 0.0177 0.033 Uiso 1 1 calc R U . . .
H24C H 0.3405 0.5880 0.0200 0.033 Uiso 1 1 calc R U . . .
Cl1A Cl 0.51167(5) 0.32388(3) 0.08351(2) 0.01680(9) Uani 0.5864(16) 1 d . U P A 1
N1A N 0.4035(2) 0.16560(12) 0.19074(8) 0.0191(2) Uani 0.5864(16) 1 d D U P A 1
H1N H 0.4642(2) 0.17980(12) 0.22114(9) 0.023 Uiso 0.5864(16) 1 d DR U P A 1
H2N H 0.4465(2) 0.12010(13) 0.18085(9) 0.023 Uiso 0.5864(16) 1 d DR U P A 1
Cl1B Cl 0.45060(12) 0.16339(7) 0.19306(4) 0.0381(3) Uani 0.4136(16) 1 d . U P A 2
N1B N 0.4705(3) 0.32179(19) 0.08411(13) 0.0191(2) Uani 0.4136(16) 1 d D U P A 2
H3N H 0.5423(3) 0.35229(19) 0.10151(13) 0.023 Uiso 0.4136(16) 1 d DR U P A 2
H4N H 0.5271(3) 0.30287(19) 0.05883(13) 0.023 Uiso 0.4136(16) 1 d DR U P A 2

loop_
_atom_site_aniso_label
_atom_site_aniso_U_11
_atom_site_aniso_U_22
_atom_site_aniso_U_33
_atom_site_aniso_U_23
_atom_site_aniso_U_13
_atom_site_aniso_U_12
Zr1 0.01098(3) 0.00989(3) 0.00893(3) -0.00067(2) -0.00009(2) -0.00015(2)
Si1 0.01814(11) 0.01482(10) 0.01477(10) -0.00078(8) 0.00263(8) -0.00572(8)
Si2 0.01531(10) 0.01073(9) 0.01392(9) 0.00009(7) 0.00278(7) -0.00059(7)
C1 0.0099(2) 0.0120(3) 0.0117(2) -0.0005(2) 0.00072(19) 0.00001(19)
C2 0.0108(2) 0.0128(3) 0.0124(3) -0.0008(2) 0.0005(2) 0.0026(2)
C3 0.0112(3) 0.0173(3) 0.0115(3) -0.0007(2) 0.0024(2) 0.0010(2)
C4 0.0140(3) 0.0130(3) 0.0098(2) -0.0002(2) -0.0002(2) 0.0008(2)
C5 0.0096(2) 0.0136(3) 0.0118(3) -0.0018(2) -0.00023(19) 0.0023(2)
C6 0.0186(4) 0.0200(4) 0.0216(4) -0.0011(3) -0.0003(3) 0.0096(3)
C7 0.0179(4) 0.0336(5) 0.0183(4) 0.0012(3) 0.0085(3) 0.0014(3)
C8 0.0295(4) 0.0164(3) 0.0119(3) 0.0020(2) 0.0002(3) 0.0033(3)
C9 0.0115(3) 0.0236(4) 0.0210(4) -0.0044(3) -0.0014(3) 0.0056(3)
C10 0.0367(6) 0.0217(4) 0.0155(4) 0.0033(3) 0.0019(4) -0.0037(4)
C11 0.0185(4) 0.0447(8) 0.0425(8) 0.0051(6) 0.0064(5) -0.0128(5)
C12 0.0521(8) 0.0173(4) 0.0300(6) -0.0073(4) 0.0118(5) -0.0129(5)
C13 0.0136(3) 0.0102(2) 0.0104(2) -0.00011(19) 0.0006(2) 0.0003(2)
C14 0.0124(3) 0.0116(3) 0.0115(3) -0.0006(2) 0.0024(2) 0.0010(2)
C15 0.0184(3) 0.0127(3) 0.0123(3) -0.0008(2) 0.0059(2) -0.0010(2)
C16 0.0242(4) 0.0124(3) 0.0095(3) 0.0003(2) 0.0025(2) 0.0011(3)
C17 0.0187(3) 0.0128(3) 0.0102(3) -0.0006(2) -0.0022(2) 0.0007(2)
C18 0.0141(3) 0.0173(3) 0.0181(3) -0.0008(3) -0.0003(2) 0.0036(2)
C19 0.0243(4) 0.0188(4) 0.0242(4) -0.0036(3) 0.0139(3) -0.0053(3)
C20 0.0412(6) 0.0174(4) 0.0112(3) 0.0033(3) 0.0045(3) 0.0031(4)
C21 0.0243(4) 0.0217(4) 0.0189(4) -0.0015(3) -0.0098(3) 0.0003(3)
C22 0.0366(6) 0.0144(4) 0.0325(6) -0.0033(4) 0.0100(5) 0.0041(4)
C23 0.0192(4) 0.0294(5) 0.0283(5) -0.0003(4) 0.0018(3) -0.0077(4)
C24 0.0261(4) 0.0234(4) 0.0157(3) 0.0061(3) 0.0016(3) -0.0011(3)
Cl1A 0.00932(14) 0.01849(16) 0.02351(17) -0.00626(12) 0.00778(12) -0.00405(11)
N1A 0.0195(3) 0.0189(3) 0.0190(3) -0.00037(13) 0.00179(14) -0.00101(14)
Cl1B 0.0348(4) 0.0543(5) 0.0225(3) -0.0199(3) -0.0177(3) 0.0354(4)
N1B 0.0195(3) 0.0189(3) 0.0190(3) -0.00037(13) 0.00179(14) -0.00101(14)

loop_
_atom_type_symbol
_atom_type_description
_atom_type_scat_dispersion_real
_atom_type_scat_dispersion_imag
_atom_type_scat_source
C C 0.0033 0.0016 'International Tables Vol C Tables 4.2.6.8 and 6.1.1.4'
H H 0.0000 0.0000 'International Tables Vol C Tables 4.2.6.8 and 6.1.1.4'
Cl Cl 0.1484 0.1585 'International Tables Vol C Tables 4.2.6.8 and 6.1.1.4'
N N 0.0061 0.0033 'International Tables Vol C Tables 4.2.6.8 and 6.1.1.4'
Si Si 0.0817 0.0704 'International Tables Vol C Tables 4.2.6.8 and 6.1.1.4'
Zr Zr -2.9673 0.5597 'International Tables Vol C Tables 4.2.6.8 and 6.1.1.4'

loop_
_geom_angle_atom_site_label_1
_geom_angle_atom_site_label_2
_geom_angle_atom_site_label_3
_geom_angle
N1B Zr1 Cl1B 90.45(9)
N1A Zr1 Cl1A 93.92(6)
N1A Zr1 C13 117.50(5)
N1B Zr1 C13 77.95(8)
Cl1B Zr1 C13 115.54(3)
Cl1A Zr1 C13 79.51(3)
N1A Zr1 C17 84.98(6)
N1B Zr1 C17 86.16(8)
Cl1B Zr1 C17 83.95(3)
Cl1A Zr1 C17 85.33(3)
C13 Zr1 C17 32.84(3)
N1A Zr1 C1 87.44(6)
N1B Zr1 C1 127.46(8)
Cl1B Zr1 C1 92.52(4)
Cl1A Zr1 C1 127.99(3)
C13 Zr1 C1 143.33(3)
C17 Zr1 C1 146.30(3)
N1A Zr1 C14 129.81(6)
N1B Zr1 C14 104.94(8)
Cl1B Zr1 C14 132.58(3)
Cl1A Zr1 C14 107.65(4)
C13 Zr1 C14 32.66(3)
C17 Zr1 C14 53.62(3)
C1 Zr1 C14 110.79(4)
N1A Zr1 C2 77.75(6)
N1B Zr1 C2 97.46(8)
Cl1B Zr1 C2 79.11(3)
Cl1A Zr1 C2 97.01(2)
C13 Zr1 C2 164.41(3)
C17 Zr1 C2 162.68(3)
C1 Zr1 C2 32.74(3)
C14 Zr1 C2 139.79(3)
N1A Zr1 C4 130.76(5)
N1B Zr1 C4 86.10(8)
Cl1B Zr1 C4 131.02(3)
Cl1A Zr1 C4 89.21(3)
C13 Zr1 C4 111.39(3)
C17 Zr1 C4 144.18(3)
C1 Zr1 C4 54.11(3)
C14 Zr1 C4 95.15(3)
C2 Zr1 C4 53.13(3)
N1A Zr1 C5 120.08(6)
N1B Zr1 C5 118.21(8)
Cl1B Zr1 C5 125.17(4)
Cl1A Zr1 C5 121.28(3)
C13 Zr1 C5 115.65(3)
C17 Zr1 C5 138.72(3)
C1 Zr1 C5 32.69(3)
C14 Zr1 C5 86.63(4)
C2 Zr1 C5 53.23(3)
C4 Zr1 C5 32.11(3)
N1A Zr1 C15 102.28(6)
N1B Zr1 C15 132.02(8)
Cl1B Zr1 C15 107.51(4)
Cl1A Zr1 C15 133.30(3)
C13 Zr1 C15 54.10(3)
C17 Zr1 C15 53.54(4)
C1 Zr1 C15 96.56(4)
C14 Zr1 C15 32.24(3)
C2 Zr1 C15 129.02(3)
C4 Zr1 C15 110.72(4)
C5 Zr1 C15 87.44(4)
C10 Si1 C11 108.17(7)
C10 Si1 C12 108.94(7)
C11 Si1 C12 104.72(8)
C10 Si1 C1 113.60(5)
C11 Si1 C1 112.76(6)
C12 Si1 C1 108.23(6)
C23 Si2 C24 106.92(6)
C23 Si2 C22 106.29(7)
C24 Si2 C22 108.94(6)
C23 Si2 C13 114.90(5)
C24 Si2 C13 113.31(5)
C22 Si2 C13 106.15(6)
C5 C1 C2 105.93(7)
C5 C1 Si1 129.56(7)
C2 C1 Si1 122.42(6)
C5 C1 Zr1 74.43(5)
C2 C1 Zr1 74.30(5)
Si1 C1 Zr1 129.15(4)
C3 C2 C1 109.22(7)
C3 C2 C6 123.64(8)
C1 C2 C6 126.80(8)
C3 C2 Zr1 75.32(5)
C1 C2 Zr1 72.96(5)
C6 C2 Zr1 123.40(6)
C2 C3 C4 108.10(7)
C2 C3 C7 125.19(9)
C4 C3 C7 126.24(9)
C2 C3 Zr1 73.00(5)
C4 C3 Zr1 72.88(5)
C7 C3 Zr1 126.06(7)
C5 C4 C3 107.83(8)
C5 C4 C8 126.21(8)
C3 C4 C8 125.29(8)
C5 C4 Zr1 73.99(5)
C3 C4 Zr1 75.04(5)
C8 C4 Zr1 124.29(6)
C4 C5 C1 108.85(7)
C4 C5 C9 122.89(8)
C1 C5 C9 126.91(8)
C4 C5 Zr1 73.89(5)
C1 C5 Zr1 72.87(5)
C9 C5 Zr1 129.89(6)
C14 C13 C17 106.53(7)
C14 C13 Si2 124.74(6)
C17 C13 Si2 127.34(7)
C14 C13 Zr1 74.43(5)
C17 C13 Zr1 73.60(5)
Si2 C13 Zr1 127.76(4)
C15 C14 C13 108.85(7)
C15 C14 C18 124.72(8)
C13 C14 C18 125.35(8)
C15 C14 Zr1 74.41(5)
C13 C14 Zr1 72.92(5)
C18 C14 Zr1 128.20(6)
C16 C15 C14 107.51(8)
C16 C15 C19 124.18(9)
C14 C15 C19 127.29(9)
C16 C15 Zr1 74.15(6)
C14 C15 Zr1 73.35(5)
C19 C15 Zr1 127.21(7)
C17 C16 C15 108.50(8)
C17 C16 C20 126.02(10)
C15 C16 C20 125.11(10)
C17 C16 Zr1 72.49(5)
C15 C16 Zr1 73.81(5)
C20 C16 Zr1 125.16(7)
C16 C17 C13 108.58(8)
C16 C17 C21 124.26(9)
C13 C17 C21 127.03(9)
C16 C17 Zr1 75.38(5)
C13 C17 Zr1 73.56(5)
C21 C17 Zr1 120.54(7)

loop_
_geom_bond_atom_site_label_1
_geom_bond_atom_site_label_2
_geom_bond_distance
Zr1 N1A 2.1659(18)
Zr1 N1B 2.170(2)
Zr1 Cl1B 2.4277(9)
Zr1 Cl1A 2.4812(11)
Zr1 C13 2.5413(11)
Zr1 C17 2.5417(10)
Zr1 C1 2.5465(11)
Zr1 C14 2.5609(11)
Zr1 C2 2.5640(10)
Zr1 C4 2.5657(10)
Zr1 C5 2.5669(12)
Zr1 C15 2.5747(11)
Si1 C10 1.8620(12)
Si1 C11 1.8695(18)
Si1 C12 1.8763(14)
Si1 C1 1.8847(10)
Si2 C23 1.8681(16)
Si2 C24 1.8701(12)
Si2 C22 1.8780(13)
Si2 C13 1.8825(10)
C1 C5 1.4392(12)
C1 C2 1.4404(13)
C2 C3 1.4081(13)
C2 C6 1.5033(13)
C3 C4 1.4259(13)
C3 C7 1.4999(14)
C4 C5 1.4197(13)
C4 C8 1.4984(13)
C5 C9 1.4999(14)
C13 C14 1.4345(14)
C13 C17 1.4370(12)
C14 C15 1.4259(12)
C14 C18 1.5042(13)
C15 C16 1.4224(15)
C15 C19 1.5038(15)
C16 C17 1.4173(14)
C16 C20 1.5003(13)
C17 C21 1.5042(15)

loop_
_geom_torsion_atom_site_label_1
_geom_torsion_atom_site_label_2
_geom_torsion_atom_site_label_3
_geom_torsion_atom_site_label_4
_geom_torsion
C10 Si1 C1 C5 -120.36(9)
C11 Si1 C1 C5 3.16(10)
C12 Si1 C1 C5 118.51(9)
C10 Si1 C1 C2 78.51(9)
C11 Si1 C1 C2 -157.96(9)
C12 Si1 C1 C2 -42.61(9)
C10 Si1 C1 Zr1 -17.44(7)
C11 Si1 C1 Zr1 106.09(8)
C12 Si1 C1 Zr1 -138.56(7)
C5 C1 C2 C3 1.08(9)
Si1 C1 C2 C3 166.05(6)
Zr1 C1 C2 C3 -67.20(6)
C5 C1 C2 C6 -172.40(9)
Si1 C1 C2 C6 -7.43(12)
Zr1 C1 C2 C6 119.32(9)
C5 C1 C2 Zr1 68.28(6)
Si1 C1 C2 Zr1 -126.76(6)
C1 C2 C3 C4 0.73(10)
C6 C2 C3 C4 174.46(8)
Zr1 C2 C3 C4 -64.93(6)
C1 C2 C3 C7 -171.81(9)
C6 C2 C3 C7 1.92(15)
Zr1 C2 C3 C7 122.53(10)
C1 C2 C3 Zr1 65.66(6)
C6 C2 C3 Zr1 -120.61(9)
C2 C3 C4 C5 -2.30(10)
C7 C3 C4 C5 170.15(9)
Zr1 C3 C4 C5 -67.30(6)
C2 C3 C4 C8 -173.31(8)
C7 C3 C4 C8 -0.86(15)
Zr1 C3 C4 C8 121.68(9)
C2 C3 C4 Zr1 65.01(6)
C7 C3 C4 Zr1 -122.55(10)
C3 C4 C5 C1 3.00(9)
C8 C4 C5 C1 173.90(8)
Zr1 C4 C5 C1 -65.01(6)
C3 C4 C5 C9 -164.53(8)
C8 C4 C5 C9 6.37(14)
Zr1 C4 C5 C9 127.46(8)
C3 C4 C5 Zr1 68.01(6)
C8 C4 C5 Zr1 -121.09(9)
C2 C1 C5 C4 -2.51(9)
Si1 C1 C5 C4 -166.01(6)
Zr1 C1 C5 C4 65.68(6)
C2 C1 C5 C9 164.38(8)
Si1 C1 C5 C9 0.89(13)
Zr1 C1 C5 C9 -127.43(9)
C2 C1 C5 Zr1 -68.18(6)
Si1 C1 C5 Zr1 128.32(7)
C23 Si2 C13 C14 -174.26(8)
C24 Si2 C13 C14 -50.94(9)
C22 Si2 C13 C14 68.59(9)
C23 Si2 C13 C17 21.01(10)
C24 Si2 C13 C17 144.33(8)
C22 Si2 C13 C17 -96.15(9)
C23 Si2 C13 Zr1 -77.14(7)
C24 Si2 C13 Zr1 46.18(7)
C22 Si2 C13 Zr1 165.71(6)
C17 C13 C14 C15 -0.84(9)
Si2 C13 C14 C15 -168.22(6)
Zr1 C13 C14 C15 66.30(6)
C17 C13 C14 C18 167.76(8)
Si2 C13 C14 C18 0.37(12)
Zr1 C13 C14 C18 -125.11(8)
C17 C13 C14 Zr1 -67.13(6)
Si2 C13 C14 Zr1 125.48(6)
C13 C14 C15 C16 1.51(9)
C18 C14 C15 C16 -167.17(8)
Zr1 C14 C15 C16 66.84(7)
C13 C14 C15 C19 170.23(9)
C18 C14 C15 C19 1.55(14)
Zr1 C14 C15 C19 -124.45(9)
C13 C14 C15 Zr1 -65.32(6)
C18 C14 C15 Zr1 126.00(8)
C14 C15 C16 C17 -1.61(10)
C19 C15 C16 C17 -170.76(9)
Zr1 C15 C16 C17 64.69(7)
C14 C15 C16 C20 171.76(9)
C19 C15 C16 C20 2.61(14)
Zr1 C15 C16 C20 -121.94(9)
C14 C15 C16 Zr1 -66.30(6)
C19 C15 C16 Zr1 124.54(9)
C15 C16 C17 C13 1.10(10)
C20 C16 C17 C13 -172.19(9)
Zr1 C16 C17 C13 66.66(6)
C15 C16 C17 C21 177.20(9)
C20 C16 C17 C21 3.91(15)
Zr1 C16 C17 C21 -117.24(9)
C15 C16 C17 Zr1 -65.56(6)
C20 C16 C17 Zr1 121.15(10)
C14 C13 C17 C16 -0.16(9)
Si2 C13 C17 C16 166.80(6)
Zr1 C13 C17 C16 -67.87(6)
C14 C13 C17 C21 -176.13(9)
Si2 C13 C17 C21 -9.17(14)
Zr1 C13 C17 C21 116.17(10)
C14 C13 C17 Zr1 67.71(6)
Si2 C13 C17 Zr1 -125.34(7)
